data_2237764
loop_
_publ_author_name
'Yuste-Vivas, Consuelo'
'Coutinho, Joana T.'
'Pereira, Laura C. J.'
'Silva, Manuela Ramos'

_publ_section_title
;
 <i>catena</i>-Poly[[(1,10-phenanthroline-\k^2^<i>N</i>,<i>N</i>')copper(II)]-\m-2,2'-iminodibenzoato-\k^4^<i>O</i>,<i>O</i>':<i>O</i>'',<i>O</i>''']
;
_journal_coeditor_code BT6890
_journal_issue 5
_journal_name_full 'Acta Crystallographica Section E'
_journal_page_first m255
_journal_page_last m256
_journal_paper_doi 10.1107/S1600536813009203
_journal_volume 69
_journal_year 2013
_chemical_formula_iupac '[Cu (C14 H9 N O4) (C12 H8 N2)]'
_chemical_formula_moiety 'C26 H17 Cu N3 O4'
_chemical_formula_sum 'C26 H17 Cu N3 O4'
_chemical_formula_weight 498.98
_chemical_name_systematic
<i>catena</i>-Poly[[(1,10-phenanthroline-\k^2^<i>N</i>,<i>N</i>')copper(II)]-\m-2,2'-iminodibenzoato-\k^4^<i>O</i>,<i>O</i>':<i>O</i>'',<i>O</i>''']
_space_group_IT_number 15
_symmetry_cell_setting monoclinic
_symmetry_space_group_name_Hall '-C 2yc'
_symmetry_space_group_name_H-M 'C 1 2/c 1'
_atom_sites_solution_hydrogens geom
_atom_sites_solution_primary direct
_atom_sites_solution_secondary difmap
_audit_creation_method SHELXL-97
_cell_angle_alpha 90.00
_cell_angle_beta 113.2220(10)
_cell_angle_gamma 90.00
_cell_formula_units_Z 8
_cell_length_a 31.7536(6)
_cell_length_b 9.8492(2)
_cell_length_c 14.4865(3)
_cell_measurement_reflns_used 6606
_cell_measurement_temperature 293(2)
_cell_measurement_theta_max 20.7845
_cell_measurement_theta_min 2.1818
_cell_volume 4163.57(15)
_computing_cell_refinement 'SAINT (Bruker, 2003)'
_computing_data_collection 'APEX2 (Bruker, 2003)'
_computing_data_reduction 'SAINT (Bruker, 2003)'
_computing_molecular_graphics 'DIAMOND (Brandenburg, 2006)'
_computing_publication_material 'WinGX publication routines (Farrugia, 2012)'
_computing_structure_refinement 'SHELXL97 (Sheldrick, 2008)'
_computing_structure_solution 'SHELXS97 (Sheldrick, 2008)'
_diffrn_ambient_temperature 293(2)
_diffrn_measured_fraction_theta_full 0.998
_diffrn_measured_fraction_theta_max 0.996
_diffrn_measurement_device_type 'Bruker APEXII CCD area-detector'
_diffrn_measurement_method '\f and \w'
_diffrn_radiation_monochromator graphite
_diffrn_radiation_source 'fine-focus sealed tube'
_diffrn_radiation_type MoK\a
_diffrn_radiation_wavelength 0.71073
_diffrn_reflns_av_R_equivalents 0.0607
_diffrn_reflns_av_sigmaI/netI 0.0371
_diffrn_reflns_limit_h_max 38
_diffrn_reflns_limit_h_min -38
_diffrn_reflns_limit_k_max 12
_diffrn_reflns_limit_k_min -12
_diffrn_reflns_limit_l_max 17
_diffrn_reflns_limit_l_min -17
_diffrn_reflns_number 36778
_diffrn_reflns_theta_full 25.00
_diffrn_reflns_theta_max 25.75
_diffrn_reflns_theta_min 2.82
_diffrn_standards_interval_count 0
_diffrn_standards_interval_time 0
_diffrn_standards_number 0
_exptl_absorpt_coefficient_mu 1.091
_exptl_absorpt_correction_T_max 0.971
_exptl_absorpt_correction_T_min 0.898
_exptl_absorpt_correction_type multi-scan
_exptl_absorpt_process_details '(SADABS; Sheldrick, 2003)'
_exptl_crystal_colour Green
_exptl_crystal_density_diffrn 1.592
_exptl_crystal_density_method 'not measured'
_exptl_crystal_description Blocks
_exptl_crystal_F_000 2040
_exptl_crystal_size_max 0.1
_exptl_crystal_size_mid 0.08
_exptl_crystal_size_min 0.07
_refine_diff_density_max 0.290
_refine_diff_density_min -0.401
_refine_ls_extinction_method none
_refine_ls_goodness_of_fit_ref 1.020
_refine_ls_hydrogen_treatment constr
_refine_ls_matrix_type full
_refine_ls_number_parameters 307
_refine_ls_number_reflns 3976
_refine_ls_number_restraints 0
_refine_ls_restrained_S_all 1.020
_refine_ls_R_factor_all 0.0616
_refine_ls_R_factor_gt 0.0353
_refine_ls_shift/su_max 0.000
_refine_ls_shift/su_mean 0.000
_refine_ls_structure_factor_coef Fsqd
_refine_ls_weighting_details 'calc w=1/[\s^2^(Fo^2^)+(0.0370P)^2^+5.0320P] where P=(Fo^2^+2Fc^2^)/3'
_refine_ls_weighting_scheme calc
_refine_ls_wR_factor_gt 0.0786
_refine_ls_wR_factor_ref 0.0890
_reflns_number_gt 2900
_reflns_number_total 3976
_reflns_threshold_expression I>2\s(I)
_cod_data_source_file bt6890.cif
_cod_data_source_block I
_cod_original_cell_volume 4163.56(14)
_cod_original_sg_symbol_H-M 'C 2/c'
_cod_database_code 2237764
_cod_database_fobs_code 2237764

loop_
_symmetry_equiv_pos_as_xyz
'x, y, z'
'-x, y, -z+1/2'
'x+1/2, y+1/2, z'
'-x+1/2, y+1/2, -z+1/2'
'-x, -y, -z'
'x, -y, z-1/2'
'-x+1/2, -y+1/2, -z'
'x+1/2, -y+1/2, z-1/2'

loop_
_atom_site_type_symbol
_atom_site_label
_atom_site_fract_x
_atom_site_fract_y
_atom_site_fract_z
_atom_site_U_iso_or_equiv
_atom_site_adp_type
_atom_site_calc_flag
_atom_site_refinement_flags
_atom_site_occupancy
_atom_site_symmetry_multiplicity
Cu Cu1 0.172485(11) 0.45882(4) 0.30778(3) 0.03710(12) Uani d . 1 1
N N1 0.07823(8) 0.7287(3) 0.46195(18) 0.0466(6) Uani d . 1 1
H H1 0.1021 0.6781 0.4882 0.056 Uiso calc R 1 1
N N2 0.20508(7) 0.2788(2) 0.35164(16) 0.0361(5) Uani d . 1 1
N N3 0.23714(7) 0.5223(2) 0.34707(17) 0.0370(5) Uani d . 1 1
O O4 0.11136(6) 0.6223(2) 0.75794(15) 0.0448(5) Uani d . 1 1
O O1 0.14757(7) 0.6413(2) 0.27927(16) 0.0479(5) Uani d . 1 1
O O2 0.14659(7) 0.6025(2) 0.42821(15) 0.0495(5) Uani d . 1 1
O O3 0.13160(6) 0.5939(2) 0.63028(15) 0.0441(5) Uani d . 1 1
C C1 0.13485(9) 0.6710(3) 0.3501(2) 0.0387(7) Uani d . 1 1
C C2 0.10555(8) 0.7946(3) 0.3344(2) 0.0361(7) Uani d . 1 1
C C3 0.10490(9) 0.8884(3) 0.2622(2) 0.0444(7) Uani d . 1 1
H H3 0.1217 0.8703 0.2237 0.053 Uiso calc R 1 1
C C4 0.08029(11) 1.0071(3) 0.2458(3) 0.0539(9) Uani d . 1 1
H H4 0.0798 1.0670 0.1957 0.065 Uiso calc R 1 1
C C5 0.05662(10) 1.0354(3) 0.3043(3) 0.0560(9) Uani d . 1 1
H H5 0.0414 1.1179 0.2967 0.067 Uiso calc R 1 1
C C6 0.05500(10) 0.9437(3) 0.3744(3) 0.0528(8) Uani d . 1 1
H H6 0.0379 0.9641 0.4120 0.063 Uiso calc R 1 1
C C7 0.07871(9) 0.8197(3) 0.3902(2) 0.0384(7) Uani d . 1 1
C C8 0.04358(9) 0.7090(3) 0.4972(2) 0.0414(7) Uani d . 1 1
C C9 -0.00235(10) 0.7313(4) 0.4351(3) 0.0537(9) Uani d . 1 1
H H9 -0.0099 0.7659 0.3708 0.064 Uiso calc R 1 1
C C10 -0.03645(10) 0.7024(4) 0.4680(3) 0.0603(10) Uani d . 1 1
H H10 -0.0669 0.7152 0.4249 0.072 Uiso calc R 1 1
C C11 -0.02635(10) 0.6550(4) 0.5636(3) 0.0605(10) Uani d . 1 1
H H11 -0.0497 0.6372 0.5855 0.073 Uiso calc R 1 1
C C12 0.01899(10) 0.6343(3) 0.6269(3) 0.0492(8) Uani d . 1 1
H H12 0.0262 0.6032 0.6919 0.059 Uiso calc R 1 1
C C13 0.05402(9) 0.6595(3) 0.5942(2) 0.0383(7) Uani d . 1 1
C C14 0.10206(9) 0.6238(3) 0.6641(2) 0.0381(7) Uani d . 1 1
C C15 0.18760(10) 0.1574(3) 0.3531(2) 0.0440(7) Uani d . 1 1
H H15 0.1561 0.1494 0.3341 0.053 Uiso calc R 1 1
C C16 0.21466(11) 0.0407(3) 0.3820(2) 0.0502(8) Uani d . 1 1
H H16 0.2012 -0.0432 0.3822 0.060 Uiso calc R 1 1
C C17 0.26097(11) 0.0504(3) 0.4102(2) 0.0500(8) Uani d . 1 1
H H17 0.2793 -0.0266 0.4299 0.060 Uiso calc R 1 1
C C18 0.28067(10) 0.1772(3) 0.4090(2) 0.0421(7) Uani d . 1 1
C C19 0.32883(10) 0.2002(4) 0.4383(2) 0.0519(8) Uani d . 1 1
H H19 0.3491 0.1273 0.4580 0.062 Uiso calc R 1 1
C C20 0.34496(10) 0.3263(4) 0.4376(2) 0.0515(8) Uani d . 1 1
H H20 0.3764 0.3388 0.4582 0.062 Uiso calc R 1 1
C C21 0.31555(9) 0.4409(3) 0.4063(2) 0.0409(7) Uani d . 1 1
C C22 0.32977(11) 0.5755(4) 0.4042(2) 0.0516(9) Uani d . 1 1
H H22 0.3607 0.5948 0.4229 0.062 Uiso calc R 1 1
C C23 0.29850(11) 0.6773(3) 0.3750(2) 0.0523(8) Uani d . 1 1
H H23 0.3080 0.7664 0.3737 0.063 Uiso calc R 1 1
C C24 0.25214(10) 0.6482(3) 0.3469(2) 0.0454(7) Uani d . 1 1
H H24 0.2311 0.7190 0.3274 0.055 Uiso calc R 1 1
C C25 0.26837(9) 0.4207(3) 0.3767(2) 0.0357(6) Uani d . 1 1
C C26 0.25100(9) 0.2879(3) 0.3789(2) 0.0351(6) Uani d . 1 1

loop_
_atom_site_aniso_label
_atom_site_aniso_U_11
_atom_site_aniso_U_22
_atom_site_aniso_U_33
_atom_site_aniso_U_12
_atom_site_aniso_U_13
_atom_site_aniso_U_23
Cu1 0.03325(18) 0.0380(2) 0.0386(2) 0.00164(16) 0.01251(14) -0.00015(17)
N1 0.0341(13) 0.0582(17) 0.0465(16) 0.0182(12) 0.0148(11) 0.0099(13)
N2 0.0334(12) 0.0379(14) 0.0331(13) -0.0015(10) 0.0091(10) -0.0031(11)
N3 0.0373(12) 0.0364(14) 0.0364(13) -0.0009(11) 0.0137(10) -0.0022(11)
O4 0.0373(10) 0.0534(13) 0.0395(12) 0.0011(10) 0.0106(9) -0.0050(10)
O1 0.0541(12) 0.0437(12) 0.0529(13) 0.0095(10) 0.0286(11) 0.0050(11)
O2 0.0522(12) 0.0514(13) 0.0428(13) 0.0222(10) 0.0166(10) 0.0085(11)
O3 0.0325(10) 0.0517(13) 0.0484(13) 0.0064(9) 0.0162(9) 0.0097(10)
C1 0.0311(14) 0.0354(16) 0.0434(18) 0.0016(12) 0.0081(13) -0.0023(14)
C2 0.0276(13) 0.0328(16) 0.0384(16) 0.0010(11) 0.0029(12) -0.0023(13)
C3 0.0379(15) 0.0434(18) 0.0443(18) -0.0045(14) 0.0081(13) -0.0003(15)
C4 0.0439(17) 0.0402(18) 0.063(2) -0.0025(14) 0.0055(16) 0.0098(16)
C5 0.0418(17) 0.0348(18) 0.071(2) 0.0068(15) -0.0001(16) 0.0034(18)
C6 0.0398(16) 0.051(2) 0.059(2) 0.0143(15) 0.0105(15) -0.0053(17)
C7 0.0285(14) 0.0407(17) 0.0370(17) 0.0064(12) 0.0033(12) 0.0004(14)
C8 0.0330(15) 0.0418(17) 0.0445(18) 0.0066(13) 0.0101(13) -0.0051(14)
C9 0.0355(16) 0.067(2) 0.052(2) 0.0124(15) 0.0096(14) -0.0008(17)
C10 0.0299(16) 0.072(3) 0.069(3) 0.0086(16) 0.0089(16) -0.005(2)
C11 0.0356(17) 0.068(2) 0.083(3) -0.0017(16) 0.0282(17) -0.006(2)
C12 0.0401(16) 0.052(2) 0.056(2) -0.0007(15) 0.0197(15) -0.0052(16)
C13 0.0289(14) 0.0340(16) 0.0484(18) 0.0012(12) 0.0113(12) -0.0069(14)
C14 0.0334(15) 0.0320(16) 0.0460(19) -0.0047(12) 0.0125(13) -0.0006(14)
C15 0.0420(16) 0.0425(19) 0.0415(18) -0.0063(14) 0.0100(13) -0.0033(14)
C16 0.064(2) 0.0330(17) 0.0458(18) -0.0072(16) 0.0138(15) -0.0010(15)
C17 0.060(2) 0.0400(18) 0.0423(18) 0.0115(16) 0.0119(15) -0.0002(15)
C18 0.0449(16) 0.0439(18) 0.0341(17) 0.0076(14) 0.0120(13) -0.0006(14)
C19 0.0391(17) 0.064(2) 0.050(2) 0.0151(16) 0.0141(14) 0.0007(17)
C20 0.0322(15) 0.073(2) 0.050(2) 0.0047(16) 0.0167(14) -0.0047(18)
C21 0.0343(14) 0.056(2) 0.0358(16) -0.0040(14) 0.0170(12) -0.0041(15)
C22 0.0399(17) 0.070(2) 0.048(2) -0.0164(16) 0.0203(14) -0.0093(17)
C23 0.060(2) 0.050(2) 0.051(2) -0.0174(17) 0.0258(16) -0.0057(16)
C24 0.0505(18) 0.0392(18) 0.0472(19) -0.0048(14) 0.0200(15) -0.0043(15)
C25 0.0356(14) 0.0425(17) 0.0295(15) -0.0012(12) 0.0135(12) -0.0031(12)
C26 0.0361(14) 0.0399(16) 0.0284(15) 0.0021(12) 0.0117(12) -0.0006(13)

loop_
_atom_type_symbol
_atom_type_description
_atom_type_scat_dispersion_real
_atom_type_scat_dispersion_imag
_atom_type_scat_source
C C 0.0033 0.0016 'International Tables Vol C Tables 4.2.6.8 and 6.1.1.4'
H H 0.0000 0.0000 'International Tables Vol C Tables 4.2.6.8 and 6.1.1.4'
Cu Cu 0.3201 1.2651 'International Tables Vol C Tables 4.2.6.8 and 6.1.1.4'
O O 0.0106 0.0060 'International Tables Vol C Tables 4.2.6.8 and 6.1.1.4'
N N 0.0061 0.0033 'International Tables Vol C Tables 4.2.6.8 and 6.1.1.4'

loop_
_geom_angle_atom_site_label_1
_geom_angle_atom_site_label_2
_geom_angle_atom_site_label_3
_geom_angle_site_symmetry_1
_geom_angle_site_symmetry_3
_geom_angle
O1 Cu1 O4 . 6_565 92.16(9)
O1 Cu1 N3 . . 93.31(9)
O4 Cu1 N3 6_565 . 171.94(9)
O1 Cu1 N2 . . 172.92(9)
O4 Cu1 N2 6_565 . 93.93(9)
N3 Cu1 N2 . . 81.03(9)
O1 Cu1 O3 . 6_565 88.28(8)
O4 Cu1 O3 6_565 6_565 58.99(7)
N3 Cu1 O3 . 6_565 115.25(8)
N2 Cu1 O3 . 6_565 97.95(8)
O1 Cu1 C14 . 6_565 88.22(9)
O4 Cu1 C14 6_565 6_565 29.85(8)
N3 Cu1 C14 . 6_565 144.48(9)
N2 Cu1 C14 . 6_565 98.86(9)
O3 Cu1 C14 6_565 6_565 29.27(8)
C7 N1 C8 . . 127.7(2)
C7 N1 H1 . . 116.1
C8 N1 H1 . . 116.1
C15 N2 C26 . . 117.7(2)
C15 N2 Cu1 . . 129.13(19)
C26 N2 Cu1 . . 113.09(18)
C24 N3 C25 . . 118.2(2)
C24 N3 Cu1 . . 128.2(2)
C25 N3 Cu1 . . 113.59(18)
C14 O4 Cu1 . 6_566 100.26(16)
C1 O1 Cu1 . . 105.80(18)
C14 O3 Cu1 . 6_566 78.86(16)
O2 C1 O1 . . 122.2(3)
O2 C1 C2 . . 121.8(3)
O1 C1 C2 . . 116.0(3)
C3 C2 C7 . . 118.8(3)
C3 C2 C1 . . 118.7(3)
C7 C2 C1 . . 122.4(3)
C4 C3 C2 . . 122.4(3)
C4 C3 H3 . . 118.8
C2 C3 H3 . . 118.8
C5 C4 C3 . . 118.7(3)
C5 C4 H4 . . 120.6
C3 C4 H4 . . 120.6
C4 C5 C6 . . 121.0(3)
C4 C5 H5 . . 119.5
C6 C5 H5 . . 119.5
C5 C6 C7 . . 121.1(3)
C5 C6 H6 . . 119.4
C7 C6 H6 . . 119.4
N1 C7 C6 . . 121.6(3)
N1 C7 C2 . . 120.6(2)
C6 C7 C2 . . 117.8(3)
C9 C8 C13 . . 118.5(3)
C9 C8 N1 . . 121.0(3)
C13 C8 N1 . . 120.5(2)
C10 C9 C8 . . 120.6(3)
C10 C9 H9 . . 119.7
C8 C9 H9 . . 119.7
C11 C10 C9 . . 121.2(3)
C11 C10 H10 . . 119.4
C9 C10 H10 . . 119.4
C10 C11 C12 . . 119.1(3)
C10 C11 H11 . . 120.5
C12 C11 H11 . . 120.5
C11 C12 C13 . . 120.7(3)
C11 C12 H12 . . 119.6
C13 C12 H12 . . 119.6
C12 C13 C8 . . 120.0(3)
C12 C13 C14 . . 117.6(3)
C8 C13 C14 . . 122.3(2)
O3 C14 O4 . . 121.4(2)
O3 C14 C13 . . 120.6(3)
O4 C14 C13 . . 118.0(2)
O3 C14 Cu1 . 6_566 71.87(15)
O4 C14 Cu1 . 6_566 49.89(13)
C13 C14 Cu1 . 6_566 165.6(2)
N2 C15 C16 . . 122.5(3)
N2 C15 H15 . . 118.8
C16 C15 H15 . . 118.8
C17 C16 C15 . . 119.6(3)
C17 C16 H16 . . 120.2
C15 C16 H16 . . 120.2
C16 C17 C18 . . 119.5(3)
C16 C17 H17 . . 120.2
C18 C17 H17 . . 120.2
C26 C18 C17 . . 116.8(3)
C26 C18 C19 . . 118.6(3)
C17 C18 C19 . . 124.5(3)
C20 C19 C18 . . 120.5(3)
C20 C19 H19 . . 119.7
C18 C19 H19 . . 119.7
C19 C20 C21 . . 122.1(3)
C19 C20 H20 . . 118.9
C21 C20 H20 . . 118.9
C25 C21 C22 . . 116.2(3)
C25 C21 C20 . . 118.3(3)
C22 C21 C20 . . 125.5(3)
C23 C22 C21 . . 120.2(3)
C23 C22 H22 . . 119.9
C21 C22 H22 . . 119.9
C22 C23 C24 . . 119.8(3)
C22 C23 H23 . . 120.1
C24 C23 H23 . . 120.1
N3 C24 C23 . . 122.0(3)
N3 C24 H24 . . 119.0
C23 C24 H24 . . 119.0
N3 C25 C21 . . 123.6(3)
N3 C25 C26 . . 116.4(2)
C21 C25 C26 . . 120.1(3)
N2 C26 C18 . . 123.8(3)
N2 C26 C25 . . 115.8(2)
C18 C26 C25 . . 120.3(2)

loop_
_geom_bond_atom_site_label_1
_geom_bond_atom_site_label_2
_geom_bond_site_symmetry_2
_geom_bond_distance
Cu1 O1 . 1.942(2)
Cu1 O4 6_565 1.9548(19)
Cu1 N3 . 2.002(2)
Cu1 N2 . 2.025(2)
Cu1 O3 6_565 2.4360(19)
Cu1 C14 6_565 2.515(3)
N1 C7 . 1.377(4)
N1 C8 . 1.398(4)
N1 H1 . 0.8600
N2 C15 . 1.322(4)
N2 C26 . 1.355(3)
N3 C24 . 1.329(4)
N3 C25 . 1.354(3)
O4 C14 . 1.272(3)
O4 Cu1 6_566 1.9548(19)
O1 C1 . 1.276(3)
O2 C1 . 1.241(3)
O3 C14 . 1.253(3)
O3 Cu1 6_566 2.4360(19)
C1 C2 . 1.494(4)
C2 C3 . 1.389(4)
C2 C7 . 1.409(4)
C3 C4 . 1.373(4)
C3 H3 . 0.9300
C4 C5 . 1.366(5)
C4 H4 . 0.9300
C5 C6 . 1.374(5)
C5 H5 . 0.9300
C6 C7 . 1.406(4)
C6 H6 . 0.9300
C8 C9 . 1.397(4)
C8 C13 . 1.397(4)
C9 C10 . 1.375(4)
C9 H9 . 0.9300
C10 C11 . 1.374(5)
C10 H10 . 0.9300
C11 C12 . 1.383(4)
C11 H11 . 0.9300
C12 C13 . 1.392(4)
C12 H12 . 0.9300
C13 C14 . 1.503(4)
C14 Cu1 6_566 2.515(3)
C15 C16 . 1.397(4)
C15 H15 . 0.9300
C16 C17 . 1.366(4)
C16 H16 . 0.9300
C17 C18 . 1.399(4)
C17 H17 . 0.9300
C18 C26 . 1.393(4)
C18 C19 . 1.435(4)
C19 C20 . 1.345(5)
C19 H19 . 0.9300
C20 C21 . 1.421(4)
C20 H20 . 0.9300
C21 C25 . 1.400(4)
C21 C22 . 1.404(4)
C22 C23 . 1.357(4)
C22 H22 . 0.9300
C23 C24 . 1.394(4)
C23 H23 . 0.9300
C24 H24 . 0.9300
C25 C26 . 1.425(4)

loop_
_geom_hbond_atom_site_label_D
_geom_hbond_atom_site_label_H
_geom_hbond_atom_site_label_A
_geom_hbond_site_symmetry_A
_geom_hbond_distance_DH
_geom_hbond_distance_HA
_geom_hbond_distance_DA
_geom_hbond_angle_DHA
_geom_hbond_publ_flag
N1 H1 O2 . 0.86 2.07 2.708(5) 131 yes
N1 H1 O3 . 0.86 2.06 2.701(5) 130 yes
C17 H17 O2 7_556 0.93 2.55 3.308(4) 139 yes
C23 H23 O3 7_566 0.93 2.38 3.185(4) 145 yes

loop_
_geom_torsion_atom_site_label_1
_geom_torsion_atom_site_label_2
_geom_torsion_atom_site_label_3
_geom_torsion_atom_site_label_4
_geom_torsion_site_symmetry_1
_geom_torsion_site_symmetry_4
_geom_torsion
O1 Cu1 N2 C15 . . 142.7(7)
O4 Cu1 N2 C15 6_565 . -6.5(3)
N3 Cu1 N2 C15 . . 179.8(3)
O3 Cu1 N2 C15 6_565 . -65.8(3)
C14 Cu1 N2 C15 6_565 . -36.2(3)
O1 Cu1 N2 C26 . . -40.2(8)
O4 Cu1 N2 C26 6_565 . 170.57(18)
N3 Cu1 N2 C26 . . -3.10(18)
O3 Cu1 N2 C26 6_565 . 111.35(18)
C14 Cu1 N2 C26 6_565 . 140.93(18)
O1 Cu1 N3 C24 . . -1.7(3)
O4 Cu1 N3 C24 6_565 . 130.9(6)
N2 Cu1 N3 C24 . . -177.4(3)
O3 Cu1 N3 C24 6_565 . 88.0(3)
C14 Cu1 N3 C24 6_565 . 89.9(3)
O1 Cu1 N3 C25 . . 178.62(19)
O4 Cu1 N3 C25 6_565 . -48.8(7)
N2 Cu1 N3 C25 . . 2.88(18)
O3 Cu1 N3 C25 6_565 . -91.73(19)
C14 Cu1 N3 C25 6_565 . -89.8(2)
O4 Cu1 O1 C1 6_565 . 77.83(18)
N3 Cu1 O1 C1 . . -108.10(18)
N2 Cu1 O1 C1 . . -71.5(8)
O3 Cu1 O1 C1 6_565 . 136.70(18)
C14 Cu1 O1 C1 6_565 . 107.42(18)
Cu1 O1 C1 O2 . . 13.4(3)
Cu1 O1 C1 C2 . . -167.57(18)
O2 C1 C2 C3 . . 160.8(3)
O1 C1 C2 C3 . . -18.2(4)
O2 C1 C2 C7 . . -19.0(4)
O1 C1 C2 C7 . . 162.0(3)
C7 C2 C3 C4 . . 2.3(4)
C1 C2 C3 C4 . . -177.5(3)
C2 C3 C4 C5 . . 1.8(4)
C3 C4 C5 C6 . . -3.9(5)
C4 C5 C6 C7 . . 1.9(5)
C8 N1 C7 C6 . . 29.3(5)
C8 N1 C7 C2 . . -154.7(3)
C5 C6 C7 N1 . . 178.4(3)
C5 C6 C7 C2 . . 2.3(4)
C3 C2 C7 N1 . . 179.6(2)
C1 C2 C7 N1 . . -0.6(4)
C3 C2 C7 C6 . . -4.2(4)
C1 C2 C7 C6 . . 175.5(2)
C7 N1 C8 C9 . . 30.5(5)
C7 N1 C8 C13 . . -152.8(3)
C13 C8 C9 C10 . . -1.3(5)
N1 C8 C9 C10 . . 175.4(3)
C8 C9 C10 C11 . . 2.0(5)
C9 C10 C11 C12 . . -1.0(5)
C10 C11 C12 C13 . . -0.7(5)
C11 C12 C13 C8 . . 1.3(5)
C11 C12 C13 C14 . . -175.1(3)
C9 C8 C13 C12 . . -0.3(4)
N1 C8 C13 C12 . . -177.0(3)
C9 C8 C13 C14 . . 175.9(3)
N1 C8 C13 C14 . . -0.8(4)
Cu1 O3 C14 O4 6_566 . 6.4(2)
Cu1 O3 C14 C13 6_566 . -172.1(3)
Cu1 O4 C14 O3 6_566 . -7.9(3)
Cu1 O4 C14 C13 6_566 . 170.6(2)
C12 C13 C14 O3 . . 152.6(3)
C8 C13 C14 O3 . . -23.8(4)
C12 C13 C14 O4 . . -26.0(4)
C8 C13 C14 O4 . . 157.7(3)
C12 C13 C14 Cu1 . 6_566 4.3(10)
C8 C13 C14 Cu1 . 6_566 -172.1(7)
C26 N2 C15 C16 . . 0.4(4)
Cu1 N2 C15 C16 . . 177.4(2)
N2 C15 C16 C17 . . 0.0(5)
C15 C16 C17 C18 . . -0.4(5)
C16 C17 C18 C26 . . 0.3(4)
C16 C17 C18 C19 . . 179.0(3)
C26 C18 C19 C20 . . 0.6(5)
C17 C18 C19 C20 . . -178.1(3)
C18 C19 C20 C21 . . -1.3(5)
C19 C20 C21 C25 . . 0.8(5)
C19 C20 C21 C22 . . 179.5(3)
C25 C21 C22 C23 . . 0.2(4)
C20 C21 C22 C23 . . -178.4(3)
C21 C22 C23 C24 . . -0.1(5)
C25 N3 C24 C23 . . 0.7(4)
Cu1 N3 C24 C23 . . -179.0(2)
C22 C23 C24 N3 . . -0.4(5)
C24 N3 C25 C21 . . -0.5(4)
Cu1 N3 C25 C21 . . 179.2(2)
C24 N3 C25 C26 . . 178.0(3)
Cu1 N3 C25 C26 . . -2.2(3)
C22 C21 C25 N3 . . 0.1(4)
C20 C21 C25 N3 . . 178.8(3)
C22 C21 C25 C26 . . -178.4(3)
C20 C21 C25 C26 . . 0.3(4)
C15 N2 C26 C18 . . -0.5(4)
Cu1 N2 C26 C18 . . -178.0(2)
C15 N2 C26 C25 . . -179.7(3)
Cu1 N2 C26 C25 . . 2.8(3)
C17 C18 C26 N2 . . 0.2(4)
C19 C18 C26 N2 . . -178.6(3)
C17 C18 C26 C25 . . 179.3(3)
C19 C18 C26 C25 . . 0.6(4)
N3 C25 C26 N2 . . -0.4(4)
C21 C25 C26 N2 . . 178.2(2)
N3 C25 C26 C18 . . -179.6(2)
C21 C25 C26 C18 . . -1.0(4)
